data_4307223
loop_
_publ_author_name
'Matthias Weil'
'Michael Puchberger'
'Ekkehard F\"uglein'
'Enrique J. Baran'
'Julia Vannahme'
'Hans J. Jakobsen'
'J\/orgen Skibsted'

_publ_contact_author_address
;  
Institut f\"ur Chemische Technologien und Analytik
Technische Universit\"at Wien
Getreidemarkt 9/164
A-1060 Vienna
Austria       
;
_publ_contact_author_email mweil@mail.zserv.tuwien.ac.at
_publ_contact_author_fax '+43 1 58801 17199'
_publ_contact_author_name
;       
Matthias Weil       
;
_publ_contact_author_phone '+43 1 58801 17122'
_publ_section_title
;
Single-Crystal Growth and Characterization of Disilver(I)
Monofluorophosphate(V), Ag2PO3F: Crystal Structure, Thermal Behavior,
Vibrational Spectroscopy, and Solid-State 19F, 31P, and 109Ag MAS NMR
Spectroscopy
;
_journal_name_full 'Inorganic Chemistry'
_journal_page_first 801
_journal_page_last 808
_journal_paper_doi 10.1021/ic061765w
_journal_volume 46
_journal_year 2007
_chemical_formula_structural 'Ag2 (P O3 F)'
_chemical_formula_sum 'Ag2 F O3 P'
_chemical_formula_weight 313.71
_chemical_name_systematic
; 
Disilver(I) monofluorophosphate(V) 
;
_space_group_IT_number 15
_symmetry_cell_setting monoclinic
_symmetry_space_group_name_Hall '-C 2yc'
_symmetry_space_group_name_H-M 'C 1 2/c 1'
_atom_sites_solution_primary direct
_atom_sites_solution_secondary difmap
_audit_creation_method SHELXL-97
_cell_angle_alpha 90.00
_cell_angle_beta 90.178(2)
_cell_angle_gamma 90.00
_cell_formula_units_Z 8
_cell_length_a 9.2456(8)
_cell_length_b 5.5854(5)
_cell_length_c 14.7840(13)
_cell_measurement_reflns_used 2522
_cell_measurement_temperature 293(2)
_cell_measurement_theta_max 30.402
_cell_measurement_theta_min 2.756
_cell_volume 763.45(12)
_computing_structure_refinement 'SHELXL-97 (Sheldrick, 1997)'
_computing_structure_solution 'SHELXS-97 (Sheldrick, 1990)'
_diffrn_ambient_temperature 293(2)
_diffrn_measured_fraction_theta_full 0.997
_diffrn_measured_fraction_theta_max 0.997
_diffrn_measurement_device_type 'Bruker-AXS Apex CCD diffractometer'
_diffrn_measurement_method \w
_diffrn_radiation_monochromator graphite
_diffrn_radiation_source 'fine-focus sealed tube'
_diffrn_radiation_type MoK\a
_diffrn_radiation_wavelength 0.71073
_diffrn_reflns_av_R_equivalents 0.0278
_diffrn_reflns_av_sigmaI/netI 0.0239
_diffrn_reflns_limit_h_max 13
_diffrn_reflns_limit_h_min -13
_diffrn_reflns_limit_k_max 6
_diffrn_reflns_limit_k_min -7
_diffrn_reflns_limit_l_max 21
_diffrn_reflns_limit_l_min -21
_diffrn_reflns_number 4176
_diffrn_reflns_theta_full 30.50
_diffrn_reflns_theta_max 30.50
_diffrn_reflns_theta_min 2.76
_diffrn_standards_number 0
_exptl_absorpt_coefficient_mu 10.562
_exptl_absorpt_correction_T_max 0.9017
_exptl_absorpt_correction_T_min 0.1438
_exptl_absorpt_correction_type multi-scan
_exptl_absorpt_process_details
;
SADABS (Sheldrick, 1996)
;
_exptl_crystal_colour colourless
_exptl_crystal_density_diffrn 5.459
_exptl_crystal_density_method 'not measured'
_exptl_crystal_description plate
_exptl_crystal_F_000 1136
_exptl_crystal_size_max 0.30
_exptl_crystal_size_mid 0.10
_exptl_crystal_size_min 0.01
_refine_diff_density_max 0.934
_refine_diff_density_min -0.833
_refine_diff_density_rms 0.206
_refine_ls_extinction_coef 0.00095(11)
_refine_ls_extinction_expression Fc^*^=kFc[1+0.001xFc^2^\l^3^/sin(2\q)]^-1/4^
_refine_ls_extinction_method SHELXL
_refine_ls_goodness_of_fit_ref 1.133
_refine_ls_hydrogen_treatment none
_refine_ls_matrix_type full
_refine_ls_number_parameters 67
_refine_ls_number_reflns 1165
_refine_ls_number_restraints 0
_refine_ls_restrained_S_all 1.133
_refine_ls_R_factor_all 0.0289
_refine_ls_R_factor_gt 0.0268
_refine_ls_shift/su_max 0.000
_refine_ls_shift/su_mean 0.000
_refine_ls_structure_factor_coef Fsqd
_refine_ls_weighting_details 'w=1/[\s^2^(Fo^2^)+(0.0331P)^2^+2.1565P] where P=(Fo^2^+2Fc^2^)/3'
_refine_ls_weighting_scheme calc
_refine_ls_wR_factor_gt 0.0653
_refine_ls_wR_factor_ref 0.0665
_reflns_number_gt 1093
_reflns_number_total 1165
_reflns_threshold_expression I>2\s(I)
_cod_data_source_file ic061765wsi20060918_075820.cif
_cod_data_source_block Ag2PO3F
_cod_original_sg_symbol_H-M 'C 2/c'
_cod_database_code 4307223

loop_
_symmetry_equiv_pos_as_xyz
'x, y, z'
'-x, y, -z+1/2'
'x+1/2, y+1/2, z'
'-x+1/2, y+1/2, -z+1/2'
'-x, -y, -z'
'x, -y, z-1/2'
'-x+1/2, -y+1/2, -z'
'x+1/2, -y+1/2, z-1/2'

loop_
_atom_site_label
_atom_site_type_symbol
_atom_site_fract_x
_atom_site_fract_y
_atom_site_fract_z
_atom_site_U_iso_or_equiv
_atom_site_adp_type
_atom_site_occupancy
_atom_site_symmetry_multiplicity
_atom_site_calc_flag
_atom_site_refinement_flags
_atom_site_disorder_assembly
_atom_site_disorder_group
Ag1 Ag 0.34945(4) 0.03649(6) 0.33469(2) 0.03017(12) Uani 1 8 d . . .
Ag2 Ag 0.0000 0.03118(7) 0.2500 0.02636(13) Uani 1 4 d S . .
Ag3 Ag 0.0000 0.0000 0.0000 0.02925(13) Uani 1 4 d S . .
P P 0.31271(10) 0.04288(15) 0.11918(6) 0.01827(18) Uani 1 8 d . . .
O1 O 0.4265(3) 0.2335(5) 0.13305(17) 0.0263(5) Uani 1 8 d . . .
O2 O 0.1606(3) 0.1393(5) 0.10971(18) 0.0273(5) Uani 1 8 d . . .
O3 O 0.1755(3) 0.3362(5) 0.31570(18) 0.0294(6) Uani 1 8 d . . .
F F 0.3483(3) 0.0700(5) 0.52419(16) 0.0330(5) Uani 1 8 d . . .

loop_
_atom_site_aniso_label
_atom_site_aniso_U_11
_atom_site_aniso_U_22
_atom_site_aniso_U_33
_atom_site_aniso_U_23
_atom_site_aniso_U_13
_atom_site_aniso_U_12
Ag1 0.03462(19) 0.02382(19) 0.03202(19) -0.00031(10) -0.00553(13) 0.00035(10)
Ag2 0.0288(2) 0.0255(2) 0.0248(2) 0.000 -0.00036(15) 0.000
Ag3 0.0310(2) 0.0271(2) 0.0295(2) 0.00164(15) -0.01193(17) -0.00392(15)
P 0.0182(4) 0.0168(4) 0.0199(4) -0.0013(3) -0.0014(3) -0.0018(3)
O1 0.0211(12) 0.0249(13) 0.0330(14) -0.0044(11) -0.0019(10) -0.0054(10)
O2 0.0199(11) 0.0259(13) 0.0362(14) -0.0030(11) -0.0062(10) 0.0026(9)
O3 0.0345(15) 0.0234(14) 0.0303(14) -0.0052(11) -0.0070(11) 0.0007(10)
F 0.0399(14) 0.0351(13) 0.0240(11) 0.0101(10) 0.0053(10) 0.0032(10)

loop_
_atom_type_symbol
_atom_type_description
_atom_type_scat_dispersion_real
_atom_type_scat_dispersion_imag
_atom_type_scat_source
O O 0.0106 0.0060 'International Tables Vol C Tables 4.2.6.8 and 6.1.1.4'
F F 0.0171 0.0103 'International Tables Vol C Tables 4.2.6.8 and 6.1.1.4'
P P 0.1023 0.0942 'International Tables Vol C Tables 4.2.6.8 and 6.1.1.4'
Ag Ag -0.8971 1.1015 'International Tables Vol C Tables 4.2.6.8 and 6.1.1.4'

loop_
_geom_angle_atom_site_label_1
_geom_angle_atom_site_label_2
_geom_angle_atom_site_label_3
_geom_angle
_geom_angle_site_symmetry_1
_geom_angle_site_symmetry_3
_geom_angle_publ_flag
O3 Ag1 O2 133.23(9) . 4_545 ?
O3 Ag1 O1 106.84(9) . 2_655 ?
O2 Ag1 O1 113.36(8) 4_545 2_655 ?
O3 Ag1 O3 98.76(6) . 4_545 ?
O2 Ag1 O3 83.44(9) 4_545 4_545 ?
O1 Ag1 O3 117.43(9) 2_655 4_545 ?
O3 Ag1 Ag2 69.51(7) . 3 ?
O2 Ag1 Ag2 157.26(6) 4_545 3 ?
O1 Ag1 Ag2 48.13(6) 2_655 3 ?
O3 Ag1 Ag2 94.26(6) 4_545 3 ?
O1 Ag2 O1 96.27(13) 3_445 4_545 ?
O1 Ag2 O3 152.16(9) 3_445 . ?
O1 Ag2 O3 90.55(9) 4_545 . ?
O1 Ag2 O3 90.55(9) 3_445 2 ?
O1 Ag2 O3 152.16(8) 4_545 2 ?
O3 Ag2 O3 95.90(12) . 2 ?
O1 Ag2 Ag1 66.10(6) 3_445 3_445 ?
O1 Ag2 Ag1 45.63(6) 4_545 3_445 ?
O3 Ag2 Ag1 132.63(6) . 3_445 ?
O3 Ag2 Ag1 115.55(6) 2 3_445 ?
O1 Ag2 Ag1 45.63(6) 3_445 4_545 ?
O1 Ag2 Ag1 66.10(6) 4_545 4_545 ?
O3 Ag2 Ag1 115.55(6) . 4_545 ?
O3 Ag2 Ag1 132.63(6) 2 4_545 ?
Ag1 Ag2 Ag1 68.325(14) 3_445 4_545 ?
O2 Ag3 O2 180.00(13) . 5 ?
O2 Ag3 O1 99.83(9) . 7 ?
O2 Ag3 O1 80.17(9) 5 7 ?
O2 Ag3 O1 80.17(9) . 3_445 ?
O2 Ag3 O1 99.83(9) 5 3_445 ?
O1 Ag3 O1 180.00(7) 7 3_445 ?
O3 P O1 113.84(15) 4_545 . ?
O3 P O2 113.41(16) 4_545 . ?
O1 P O2 114.14(15) . . ?
O3 P F 104.36(16) 4_545 6 ?
O1 P F 104.83(14) . 6 ?
O2 P F 104.89(15) . 6 ?
P O1 Ag1 107.78(14) . 2_655 ?
P O1 Ag2 138.86(15) . 3 ?
Ag1 O1 Ag2 86.24(8) 2_655 3 ?
P O1 Ag3 119.47(14) . 3 ?
Ag1 O1 Ag3 100.88(9) 2_655 3 ?
Ag2 O1 Ag3 94.16(9) 3 3 ?
P O2 Ag3 122.43(15) . . ?
P O2 Ag1 109.81(13) . 4 ?
Ag3 O2 Ag1 121.95(11) . 4 ?
P O3 Ag1 115.06(14) 4 . ?
P O3 Ag1 103.39(14) 4 4 ?
Ag1 O3 Ag1 119.27(11) . 4 ?
P O3 Ag2 143.32(16) 4 . ?
Ag1 O3 Ag2 90.24(9) . . ?
Ag1 O3 Ag2 84.44(8) 4 . ?

loop_
_geom_bond_atom_site_label_1
_geom_bond_atom_site_label_2
_geom_bond_distance
_geom_bond_site_symmetry_2
_geom_bond_publ_flag
Ag1 O3 2.338(3) . ?
Ag1 O2 2.368(3) 4_545 ?
Ag1 O1 2.392(3) 2_655 ?
Ag1 O3 2.499(3) 4_545 ?
Ag1 Ag2 3.3392(5) 3 ?
Ag2 O1 2.492(3) 3_445 ?
Ag2 O1 2.492(3) 4_545 ?
Ag2 O3 2.543(3) . ?
Ag2 O3 2.543(3) 2 ?
Ag2 Ag1 3.3392(5) 3_445 ?
Ag2 Ag1 3.3392(5) 4_545 ?
Ag3 O2 2.329(3) . ?
Ag3 O2 2.329(3) 5 ?
Ag3 O1 2.560(3) 7 ?
Ag3 O1 2.560(3) 3_445 ?
P O3 1.507(3) 4_545 ?
P O1 1.510(3) . ?
P O2 1.512(3) . ?
P F 1.575(2) 6 ?
O1 Ag1 2.392(3) 2_655 ?
O1 Ag2 2.492(3) 3 ?
O1 Ag3 2.560(3) 3 ?
O2 Ag1 2.368(3) 4 ?
O3 P 1.507(3) 4 ?
O3 Ag1 2.499(3) 4 ?
F P 1.575(2) 6_556 ?
